data_2000296
loop_
_publ_author_name
'Lynch, V. M.'
'Yaser, H. K.'
'Whitesell, J. K.'
'Davis, B. E.'

_publ_section_title
;The structure at 198 K of
 (1<i>R</i>,5<i>R</i>,15<i>R</i>,16<i>R</i>)-5-isopropenyl-2-methyl-1-[<i>N</i>-(<i>trans</i>-2-phenylcyclohexyloxycarbonyl)amino]-2-cyclohexene
;
_journal_issue 7
_journal_name_full 'Acta Crystallographica Section C'
_journal_page_first 1566
_journal_page_last 1568
_journal_paper_doi 10.1107/S0108270191000306
_journal_volume 47
_journal_year 1991
_chemical_formula_sum 'C23 H31 N O2'
_space_group_crystal_system orthorhombic
_space_group_IT_number 19
_space_group_name_Hall 'P 2ac 2ab'
_space_group_name_H-M_alt 'P 21 21 21'
_cell_angle_alpha 90
_cell_angle_beta 90
_cell_angle_gamma 90
_cell_formula_units_Z 4
_cell_length_a 8.813(2)
_cell_length_b 9.043(2)
_cell_length_c 25.643(5)
_cell_volume 2043.6(8)
_diffrn_radiation_type mo
_diffrn_radiation_wavelength 0.71073
_exptl_absorpt_coefficient_mu .06734
_exptl_crystal_density_diffrn 1.15
_exptl_crystal_F_000 768
_cod_data_source_file st0488.cif
_cod_data_source_block st0488a
_cod_depositor_comments
;
 Updating space group information and adding the symmetry operation list.

 Antanas Vaitkus,
 2018-06-18
;
_cod_original_sg_symbol_H-M P212121
_cod_original_formula_sum 'C23 H31 N1 O2'
_cod_database_code 2000296

loop_
_space_group_symop_id
_space_group_symop_operation_xyz
1 x,y,z
2 -x+1/2,-y,z+1/2
3 x+1/2,-y+1/2,-z
4 -x,y+1/2,-z+1/2

loop_
_atom_site_label
_atom_site_fract_x
_atom_site_fract_y
_atom_site_fract_z
_atom_site_U_iso_or_equiv
C1 .2984(6) .1895(6) -.0735(2) .036(2)
C2 .3407(5) .3262(5) -.1039(2) .0341(14)
C3 .3902(5) .3160(5) -.1528(2) .0376(15)
C4 .4207(6) .1734(5) -.1797(2) .043(2)
C5 .4447(5) .0463(5) -.14197(15) .0341(14)
C6 .3098(6) .0458(6) -.1040(2) .039(2)
C7 .3207(6) .4708(6) -.0769(2) .045(2)
C8 .4731(6) -.0966(6) -.1705(2) .042(2)
C9 .6288(8) -.1081(8) -.1946(2) .056(2)
C10 .3709(9) -.2017(7) -.1751(2) .057(2)
N11 .3831(4) .1821(5) -.02413(13) .0373(12)
C12 .3128(5) .1751(5) .0213(2) .0320(13)
O13 .1773(3) .1725(4) .02821(12) .0466(11)
O14 .4165(3) .1684(3) .06123(10) .0361(9)
C15 .3603(5) .1461(5) .11346(15) .0336(14)
C16 .4127(5) -.0049(5) .13287(15) .0365(15)
C17 .3706(6) -.0238(6) .1902(2) .040(2)
C18 .4351(7) .0995(6) .2244(2) .047(2)
C19 .3804(6) .2486(5) .2042(2) .046(2)
C20 .4229(6) .2706(6) .1478(2) .041(2)
C21 .3559(5) -.1328(5) .1002(2) .0370(15)
C22 .2022(6) -.1464(6) .0874(2) .044(2)
C23 .1498(7) -.2696(7) .0616(2) .056(2)
C24 .2469(8) -.3798(7) .0479(2) .068(2)
C25 .4003(8) -.3699(7) .0596(2) .067(2)
C26 .4537(7) -.2453(6) .0850(2) .050(2)
H1 .221(4) .209(4) -.0690(14) .009(11)
H3 .414(4) .414(4) -.1703(13) .015(9)
H4A .5101 .1842 -.2008 .15(3)
H4B .3374 .1510 -.2025 .11(3)
H5 .538(5) .068(5) -.112(2) .045(13)
H6A .235(7) .039(7) -.127(2) .09(2)
H6B .332(4) -.047(4) -.0812(14) .024(10)
H7A .3514 .5492 -.0998 .06(2)
H7B .2161 .4840 -.0674 .06(2)
H7C .3824 .4725 -.0460 .08(2)
H9A .640(9) -.195(9) -.205(3) .12(3)
H9B .719(5) -.086(5) -.165(2) .051(14)
H9C .650(6) -.032(7) -.229(2) .09(2)
H10A .265(6) -.192(5) -.161(2) .040(13)
H10B .385(7) -.289(7) -.184(2) .08(2)
H11 .474(6) .208(5) -.019(2) .046(15)
H15 .235(4) .145(4) .1075(14) .028(10)
H16 .5214 -.0059 .13082 .06(2)
H17A .412(5) -.125(5) .197(2) .039(13)
H17B .261(5) -.022(4) .1870(14) .024(10)
H18A .406(5) .089(5) .259(2) .036(12)
H18B .548(6) .106(5) .233(2) .06(2)
H19A .4256 .3259 .2246 .054(15)
H19B .2723 .2555 .2081 .09(2)
H20A .373(6) .371(6) .147(2) .06(2)
H20B .535(5) .267(5) .153(2) .041(13)
H22 .129(5) -.063(5) .093(2) .034(12)
H23 .038(7) -.274(7) .065(2) .08(2)
H24 .2089 -.4657 .0302 .11(2)
H25 .4689 -.4480 .0501 .082
H26 .565(6) -.225(5) .091(2) .047(14)
